data_4025019
loop_
_publ_author_name
'Jarugu Narasimha Moorthy'
'Palani Natarajan'
'Paloth Venugopalan'

_publ_contact_author_address
;Departmet of chemistry
Indian Institute of Technology - Kanpur
Kanpur - 208 016
INDIA
;
_publ_contact_author_email moorthy@iitk.ac.in
_publ_contact_author_fax +915122597436
_publ_contact_author_name 'Prof. J. N. Moorthy'
_publ_contact_author_phone +915122597498
_publ_section_title
;
Abundant Lattice Inclusion Phenomenon with Sterically Hindered and
Inherently Shape-Selective Tetraarylpyrenes
;
_journal_name_full 'Journal of Organic Chemistry'
_journal_page_first 8566
_journal_page_last 8577
_journal_paper_doi 10.1021/jo901465f
_journal_volume 74
_journal_year 2009
_chemical_formula_moiety 'C56 H54 O4, C56 H58 O4, 2(C7 H6 N)'
_chemical_formula_sum 'C126 H124 N2 O8'
_chemical_formula_weight 1794.27
_chemical_name_common tetra(2,6-dimethyl-4-methoxybenzyl)pyrene
_chemical_name_systematic
; 
 tetra(2,6-dimethyl-4-methoxybenzyl)pyrene
;
_space_group_IT_number 14
_symmetry_cell_setting monoclinic
_symmetry_Int_Tables_number 14
_symmetry_space_group_name_Hall '-P 2ybc'
_symmetry_space_group_name_H-M 'P 1 21/c 1'
_atom_sites_solution_hydrogens geom
_atom_sites_solution_primary direct
_atom_sites_solution_secondary difmap
_audit_creation_method SHELXL-97
_cell_angle_alpha 90.00
_cell_angle_beta 105.485(7)
_cell_angle_gamma 90.00
_cell_formula_units_Z 2
_cell_length_a 19.747(6)
_cell_length_b 16.708(5)
_cell_length_c 16.419(5)
_cell_measurement_reflns_used 1818
_cell_measurement_temperature 273(2)
_cell_measurement_theta_max 19.33
_cell_measurement_theta_min 2.44
_cell_volume 5220(3)
_computing_cell_refinement 'Bruker SAINT'
_computing_data_collection 'Bruker APEX'
_computing_data_reduction 'Bruker SAINT'
_computing_molecular_graphics 'SHELXL 5.1, XP (Sheldrick, 1994)'
_computing_publication_material SHELXS-97
_computing_structure_refinement 'SHELXL-97 (Sheldrick, 2008)'
_computing_structure_solution 'SHELXS-97 (Sheldrick, 2008)'
_diffrn_ambient_temperature 273(2)
_diffrn_measured_fraction_theta_full 0.997
_diffrn_measured_fraction_theta_max 0.997
_diffrn_measurement_device_type 'Bruker SMART APEX'
_diffrn_measurement_method 'phi and omega scans'
_diffrn_radiation_monochromator graphite
_diffrn_radiation_source 'fine-focus sealed tube'
_diffrn_radiation_type MoK\a
_diffrn_radiation_wavelength 0.71073
_diffrn_reflns_av_R_equivalents 0.0763
_diffrn_reflns_av_sigmaI/netI 0.0966
_diffrn_reflns_limit_h_max 23
_diffrn_reflns_limit_h_min -14
_diffrn_reflns_limit_k_max 19
_diffrn_reflns_limit_k_min -19
_diffrn_reflns_limit_l_max 19
_diffrn_reflns_limit_l_min -19
_diffrn_reflns_number 26755
_diffrn_reflns_theta_full 25.00
_diffrn_reflns_theta_max 25.00
_diffrn_reflns_theta_min 2.14
_exptl_absorpt_coefficient_mu 0.070
_exptl_absorpt_correction_type none
_exptl_crystal_colour colorless
_exptl_crystal_density_diffrn 1.141
_exptl_crystal_density_method 'not measured'
_exptl_crystal_description needles
_exptl_crystal_F_000 1916
_exptl_crystal_size_max 0.2
_exptl_crystal_size_mid 0.1
_exptl_crystal_size_min 0.1
_refine_diff_density_max 0.790
_refine_diff_density_min -0.569
_refine_diff_density_rms 0.049
_refine_ls_extinction_method none
_refine_ls_goodness_of_fit_ref 0.947
_refine_ls_hydrogen_treatment constr
_refine_ls_matrix_type full
_refine_ls_number_parameters 644
_refine_ls_number_reflns 9166
_refine_ls_number_restraints 0
_refine_ls_restrained_S_all 0.947
_refine_ls_R_factor_all 0.1911
_refine_ls_R_factor_gt 0.0901
_refine_ls_shift/su_max 0.007
_refine_ls_shift/su_mean 0.000
_refine_ls_structure_factor_coef Fsqd
_refine_ls_weighting_details 'calc w=1/[\s^2^(Fo^2^)+(0.1577P)^2^+0.0000P] where P=(Fo^2^+2Fc^2^)/3'
_refine_ls_weighting_scheme calc
_refine_ls_wR_factor_gt 0.2438
_refine_ls_wR_factor_ref 0.3005
_reflns_number_gt 3819
_reflns_number_total 9166
_reflns_threshold_expression >2sigma(I)
_cod_data_source_file jo901465f_si_001_39.cif
_cod_data_source_block H4.G20
_cod_depositor_comments
;
The following automatic conversions were performed:
'_symmetry_cell_setting' value 'Monoclinic' changed to 'monoclinic'
according to '/home/saulius/struct/CIF-dictionaries/cif_core.dic'
dictionary named 'cif_core.dic' version 2.4.1 from 2010-06-29.

Automatic conversion script
Id: cif_fix_enum 1527 2010-12-29 10:47:43Z saulius 
;
_cod_original_sg_symbol_H-M 'P 21/c'
_cod_database_code 4025019

loop_
_symmetry_equiv_pos_as_xyz
'x, y, z'
'-x, y+1/2, -z+1/2'
'-x, -y, -z'
'x, -y-1/2, z-1/2'

loop_
_atom_site_label
_atom_site_type_symbol
_atom_site_fract_x
_atom_site_fract_y
_atom_site_fract_z
_atom_site_U_iso_or_equiv
_atom_site_adp_type
_atom_site_occupancy
_atom_site_symmetry_multiplicity
_atom_site_calc_flag
_atom_site_refinement_flags
_atom_site_disorder_assembly
_atom_site_disorder_group
O1 O 0.6755(3) 0.8806(3) 0.9018(3) 0.156(2) Uani 1 1 d . . .
O2 O 0.2874(6) 0.9326(5) 0.2728(8) 0.306(6) Uani 1 1 d . . .
O3 O 0.4699(3) 0.9053(6) 0.5581(5) 0.250(4) Uani 1 1 d . . .
O4 O 0.1013(7) 0.9973(8) 1.0743(6) 0.176(5) Uani 0.50 1 d P . .
O4A O 0.0674(10) 0.8896(7) 1.0577(7) 0.224(8) Uani 0.50 1 d P . .
N1 N 0.1578(4) 0.3272(4) -0.1716(4) 0.146(2) Uani 1 1 d . . .
C1 C -0.0385(2) 1.0038(3) 0.6354(2) 0.0649(11) Uani 1 1 d . . .
H1 H -0.0416 1.0011 0.6909 0.078 Uiso 1 1 calc R . .
C2 C 0.0270(2) 0.9850(2) 0.6176(2) 0.0593(11) Uani 1 1 d . . .
C3 C 0.0867(2) 0.9621(2) 0.6810(2) 0.0632(11) Uani 1 1 d . . .
C4 C 0.1482(2) 0.9442(2) 0.6591(2) 0.0611(11) Uani 1 1 d . . .
H4 H 0.1874 0.9286 0.7016 0.073 Uiso 1 1 calc R . .
C5 C 0.1539(2) 0.9484(2) 0.5770(2) 0.0589(11) Uani 1 1 d . . .
C6 C 0.0942(2) 0.9702(2) 0.5117(2) 0.0569(10) Uani 1 1 d . . .
C7 C 0.0300(2) 0.9890(2) 0.5324(2) 0.0550(10) Uani 1 1 d . . .
C8 C 0.0945(2) 0.9751(2) 0.4251(2) 0.0640(11) Uani 1 1 d . . .
H8 H 0.1358 0.9630 0.4106 0.077 Uiso 1 1 calc R . .
C9 C 0.0867(2) 0.9568(3) 0.7727(2) 0.0596(11) Uani 1 1 d . . .
C10 C 0.0719(2) 0.8847(3) 0.8068(3) 0.0705(12) Uani 1 1 d . . .
C11 C 0.0730(2) 0.8815(3) 0.8913(3) 0.0824(14) Uani 1 1 d . . .
H11 H 0.0625 0.8334 0.9138 0.099 Uiso 1 1 calc R . .
C12 C 0.0890(3) 0.9473(4) 0.9427(3) 0.0849(15) Uani 1 1 d . . .
C13 C 0.1042(3) 1.0185(3) 0.9087(3) 0.0865(14) Uani 1 1 d . . .
H13 H 0.1158 1.0634 0.9431 0.104 Uiso 1 1 calc R . .
C14 C 0.1025(2) 1.0241(3) 0.8232(3) 0.0757(13) Uani 1 1 d . . .
C15 C 0.1171(4) 1.1023(3) 0.7882(3) 0.116(2) Uani 1 1 d . . .
H15A H 0.1512 1.0950 0.7567 0.175 Uiso 1 1 calc R . .
H15B H 0.1351 1.1392 0.8337 0.175 Uiso 1 1 calc R . .
H15C H 0.0745 1.1232 0.7517 0.175 Uiso 1 1 calc R . .
C16 C 0.0551(3) 0.8096(3) 0.7536(3) 0.1030(17) Uani 1 1 d . . .
H16A H 0.0113 0.8166 0.7113 0.155 Uiso 1 1 calc R . .
H16B H 0.0514 0.7651 0.7890 0.155 Uiso 1 1 calc R . .
H16C H 0.0919 0.7996 0.7267 0.155 Uiso 1 1 calc R . .
C17 C 0.0919(5) 0.9412(7) 1.0351(4) 0.148(3) Uani 1 1 d . . .
C18 C 0.0965(8) 1.0073(11) 1.1588(7) 0.163(7) Uani 0.50 1 d P . .
H18A H 0.0520 1.0309 1.1580 0.245 Uiso 0.50 1 calc PR . .
H18B H 0.1337 1.0416 1.1891 0.245 Uiso 0.50 1 calc PR . .
H18C H 0.1005 0.9561 1.1862 0.245 Uiso 0.50 1 calc PR . .
C18A C 0.0563(9) 0.8742(10) 1.1288(12) 0.178(7) Uani 0.50 1 d P . .
H18D H 0.0953 0.8448 1.1630 0.268 Uiso 0.50 1 calc PR . .
H18E H 0.0142 0.8428 1.1204 0.268 Uiso 0.50 1 calc PR . .
H18F H 0.0508 0.9234 1.1566 0.268 Uiso 0.50 1 calc PR . .
C19 C 0.2217(2) 0.9301(2) 0.5583(2) 0.0564(10) Uani 1 1 d . . .
C20 C 0.2688(2) 0.9919(3) 0.5561(3) 0.0656(11) Uani 1 1 d . . .
C21 C 0.3316(2) 0.9734(3) 0.5372(3) 0.0729(12) Uani 1 1 d . . .
H21 H 0.3628 1.0145 0.5352 0.087 Uiso 1 1 calc R . .
C22 C 0.3489(2) 0.8969(3) 0.5215(3) 0.0765(13) Uani 1 1 d . . .
C23 C 0.3018(3) 0.8360(3) 0.5259(3) 0.0806(13) Uani 1 1 d . . .
H23 H 0.3134 0.7835 0.5164 0.097 Uiso 1 1 calc R . .
C24 C 0.2390(2) 0.8504(3) 0.5438(3) 0.0696(12) Uani 1 1 d . . .
C25 C 0.1898(3) 0.7836(3) 0.5485(4) 0.1062(18) Uani 1 1 d . . .
H25A H 0.2102 0.7337 0.5383 0.159 Uiso 1 1 calc R . .
H25B H 0.1460 0.7915 0.5066 0.159 Uiso 1 1 calc R . .
H25C H 0.1818 0.7827 0.6037 0.159 Uiso 1 1 calc R . .
C26 C 0.2528(2) 1.0778(3) 0.5737(3) 0.0905(15) Uani 1 1 d . . .
H26A H 0.2077 1.0926 0.5379 0.136 Uiso 1 1 calc R . .
H26B H 0.2882 1.1123 0.5626 0.136 Uiso 1 1 calc R . .
H26C H 0.2524 1.0831 0.6318 0.136 Uiso 1 1 calc R . .
C27 C 0.4160(3) 0.8764(4) 0.4981(5) 0.131(2) Uani 1 1 d . . .
H27A H 0.4204 0.8188 0.4939 0.158 Uiso 1 1 calc R . .
H27B H 0.4154 0.9000 0.4439 0.158 Uiso 1 1 calc R . .
C28 C 0.5333(4) 0.8845(5) 0.5691(5) 0.150(3) Uani 1 1 d . . .
H28A H 0.5436 0.8807 0.5153 0.225 Uiso 1 1 calc R . .
H28B H 0.5408 0.8334 0.5967 0.225 Uiso 1 1 calc R . .
H28C H 0.5635 0.9236 0.6034 0.225 Uiso 1 1 calc R . .
C29 C 0.6206(2) 0.4930(3) 0.6986(2) 0.0642(11) Uani 1 1 d . . .
H29 H 0.6526 0.4909 0.7516 0.077 Uiso 1 1 calc R . .
C30 C 0.5839(2) 0.5633(2) 0.6736(2) 0.0582(10) Uani 1 1 d . . .
C31 C 0.53503(19) 0.5673(2) 0.5942(2) 0.0538(10) Uani 1 1 d . . .
C32 C 0.4948(2) 0.6373(2) 0.5643(2) 0.0594(11) Uani 1 1 d . . .
H32 H 0.5004 0.6823 0.5988 0.071 Uiso 1 1 calc R . .
C33 C 0.4488(2) 0.6399(2) 0.4870(2) 0.0599(10) Uani 1 1 d . . .
H33 H 0.4246 0.6872 0.4691 0.072 Uiso 1 1 calc R . .
C34 C 0.4364(2) 0.5726(2) 0.4321(2) 0.0537(10) Uani 1 1 d . . .
C35 C 0.47505(18) 0.5013(2) 0.4589(2) 0.0500(9) Uani 1 1 d . . .
C36 C 0.3887(2) 0.5745(2) 0.3522(2) 0.0572(10) Uani 1 1 d . . .
C37 C 0.3476(2) 0.6495(3) 0.3220(3) 0.0670(12) Uani 1 1 d . . .
C38 C 0.3691(3) 0.7012(3) 0.2672(3) 0.0822(14) Uani 1 1 d . . .
C39 C 0.3338(4) 0.7742(3) 0.2465(4) 0.113(2) Uani 1 1 d . . .
H39 H 0.3474 0.8088 0.2094 0.136 Uiso 1 1 calc R . .
C40 C 0.2795(4) 0.7956(4) 0.2797(4) 0.118(2) Uani 1 1 d . . .
C41 C 0.2561(3) 0.7418(4) 0.3300(4) 0.1036(18) Uani 1 1 d . . .
H41 H 0.2172 0.7546 0.3492 0.124 Uiso 1 1 calc R . .
C42 C 0.2895(2) 0.6698(3) 0.3520(3) 0.0790(14) Uani 1 1 d . . .
C43 C 0.2645(3) 0.6148(3) 0.4104(4) 0.1019(17) Uani 1 1 d . . .
H43A H 0.3002 0.6105 0.4630 0.153 Uiso 1 1 calc R . .
H43B H 0.2551 0.5629 0.3849 0.153 Uiso 1 1 calc R . .
H43C H 0.2223 0.6360 0.4206 0.153 Uiso 1 1 calc R . .
C44 C 0.4299(3) 0.6788(3) 0.2314(3) 0.1112(18) Uani 1 1 d . . .
H44A H 0.4678 0.6579 0.2758 0.167 Uiso 1 1 calc R . .
H44B H 0.4456 0.7254 0.2075 0.167 Uiso 1 1 calc R . .
H44C H 0.4148 0.6389 0.1883 0.167 Uiso 1 1 calc R . .
C45 C 0.2410(6) 0.8779(6) 0.2661(8) 0.225(5) Uani 1 1 d . . .
H45A H 0.2079 0.8799 0.2106 0.270 Uiso 1 1 calc R . .
H45B H 0.2152 0.8857 0.3082 0.270 Uiso 1 1 calc R . .
C46 C 0.2736(8) 1.0094(8) 0.2808(9) 0.281(7) Uani 1 1 d . . .
H46A H 0.2294 1.0227 0.2418 0.422 Uiso 1 1 calc R . .
H46B H 0.3101 1.0415 0.2688 0.422 Uiso 1 1 calc R . .
H46C H 0.2711 1.0196 0.3374 0.422 Uiso 1 1 calc R . .
C47 C 0.6425(2) 0.6941(3) 0.7276(3) 0.0641(11) Uani 1 1 d . . .
C48 C 0.5944(2) 0.6339(2) 0.7324(2) 0.0585(10) Uani 1 1 d . . .
C49 C 0.5562(2) 0.6397(3) 0.7928(2) 0.0669(12) Uani 1 1 d . . .
C50 C 0.5678(3) 0.7044(3) 0.8468(3) 0.0791(13) Uani 1 1 d . . .
H50 H 0.5438 0.7070 0.8884 0.095 Uiso 1 1 calc R . .
C51 C 0.6133(3) 0.7651(3) 0.8418(3) 0.0740(13) Uani 1 1 d . . .
C52 C 0.6497(2) 0.7585(3) 0.7826(3) 0.0758(13) Uani 1 1 d . . .
H52 H 0.6810 0.7990 0.7788 0.091 Uiso 1 1 calc R . .
C53 C 0.6828(3) 0.6902(3) 0.6630(3) 0.1052(18) Uani 1 1 d . . .
H53A H 0.7018 0.6374 0.6624 0.158 Uiso 1 1 calc R . .
H53B H 0.7205 0.7284 0.6767 0.158 Uiso 1 1 calc R . .
H53C H 0.6522 0.7024 0.6084 0.158 Uiso 1 1 calc R . .
C54 C 0.5029(3) 0.5760(3) 0.7976(3) 0.0984(16) Uani 1 1 d . . .
H54A H 0.4810 0.5894 0.8415 0.148 Uiso 1 1 calc R . .
H54B H 0.5260 0.5252 0.8099 0.148 Uiso 1 1 calc R . .
H54C H 0.4677 0.5731 0.7445 0.148 Uiso 1 1 calc R . .
C55 C 0.6191(3) 0.8370(4) 0.8982(4) 0.117(2) Uani 1 1 d . . .
H55A H 0.5777 0.8701 0.8778 0.140 Uiso 1 1 calc R . .
H55B H 0.6201 0.8192 0.9547 0.140 Uiso 1 1 calc R . .
C56 C 0.6794(4) 0.9542(4) 0.9463(6) 0.175(3) Uani 1 1 d . . .
H56A H 0.6484 0.9925 0.9116 0.262 Uiso 1 1 calc R . .
H56B H 0.7267 0.9741 0.9599 0.262 Uiso 1 1 calc R . .
H56C H 0.6656 0.9457 0.9975 0.262 Uiso 1 1 calc R . .
C57 C 0.0690(3) 0.3077(3) -0.0140(4) 0.0975(16) Uani 1 1 d . . .
H57 H 0.0392 0.3430 -0.0504 0.117 Uiso 1 1 calc R . .
C58 C 0.0556(4) 0.2842(4) 0.0587(5) 0.121(2) Uani 1 1 d . . .
H58 H 0.0160 0.3035 0.0727 0.145 Uiso 1 1 calc R . .
C59 C 0.0988(5) 0.2333(5) 0.1110(4) 0.131(2) Uani 1 1 d . . .
H59 H 0.0890 0.2174 0.1609 0.157 Uiso 1 1 calc R . .
C60 C 0.1574(5) 0.2047(4) 0.0912(6) 0.129(2) Uani 1 1 d . . .
H60 H 0.1871 0.1698 0.1282 0.155 Uiso 1 1 calc R . .
C61 C 0.1729(3) 0.2262(4) 0.0189(5) 0.112(2) Uani 1 1 d . . .
H61 H 0.2125 0.2066 0.0051 0.134 Uiso 1 1 calc R . .
C62 C 0.1279(3) 0.2779(3) -0.0329(4) 0.0944(16) Uani 1 1 d . . .
C63 C 0.1448(3) 0.3060(4) -0.1132(5) 0.1063(18) Uani 1 1 d . . .
H63 H 0.1340 0.2884 -0.0644 0.128 Uiso 1 1 calc R . .

loop_
_atom_site_aniso_label
_atom_site_aniso_U_11
_atom_site_aniso_U_22
_atom_site_aniso_U_33
_atom_site_aniso_U_23
_atom_site_aniso_U_13
_atom_site_aniso_U_12
O1 0.132(4) 0.118(3) 0.226(5) -0.111(3) 0.064(4) -0.035(3)
O2 0.384(13) 0.093(5) 0.506(15) 0.102(7) 0.234(12) 0.079(6)
O3 0.071(4) 0.430(13) 0.260(8) -0.010(7) 0.059(5) 0.006(6)
O4 0.254(13) 0.221(12) 0.080(6) -0.014(7) 0.093(8) -0.019(10)
O4A 0.47(2) 0.151(10) 0.106(7) 0.001(6) 0.184(12) -0.039(11)
N1 0.193(6) 0.137(5) 0.123(5) -0.010(4) 0.066(5) 0.005(4)
C1 0.055(3) 0.094(3) 0.046(2) 0.002(2) 0.014(2) -0.001(2)
C2 0.053(3) 0.076(3) 0.047(2) -0.0003(19) 0.011(2) -0.006(2)
C3 0.058(3) 0.076(3) 0.054(2) 0.002(2) 0.014(2) -0.002(2)
C4 0.056(3) 0.073(3) 0.050(2) 0.0003(19) 0.005(2) 0.001(2)
C5 0.056(3) 0.068(3) 0.053(2) -0.001(2) 0.015(2) 0.000(2)
C6 0.059(3) 0.067(3) 0.044(2) -0.0047(18) 0.013(2) -0.005(2)
C7 0.052(3) 0.066(3) 0.046(2) -0.0048(19) 0.0116(17) -0.001(2)
C8 0.058(3) 0.085(3) 0.053(2) -0.002(2) 0.021(2) 0.000(2)
C9 0.053(3) 0.080(3) 0.041(2) 0.004(2) 0.0049(19) 0.002(2)
C10 0.063(3) 0.088(4) 0.054(3) 0.006(2) 0.006(2) 0.004(2)
C11 0.074(3) 0.106(4) 0.064(3) 0.020(3) 0.013(2) 0.002(3)
C12 0.079(4) 0.120(5) 0.055(3) 0.008(3) 0.017(3) 0.016(3)
C13 0.096(4) 0.097(4) 0.063(3) -0.017(3) 0.015(3) 0.005(3)
C14 0.083(3) 0.090(4) 0.050(3) -0.003(2) 0.009(2) -0.005(3)
C15 0.164(6) 0.101(4) 0.082(4) -0.018(3) 0.028(4) -0.033(4)
C16 0.125(5) 0.097(4) 0.082(3) 0.002(3) 0.018(3) -0.017(3)
C17 0.219(9) 0.183(9) 0.054(4) -0.007(5) 0.057(5) 0.016(7)
C18 0.142(12) 0.28(2) 0.070(7) -0.008(9) 0.024(8) 0.047(12)
C18A 0.169(15) 0.167(15) 0.24(2) 0.042(13) 0.117(15) 0.016(11)
C19 0.054(3) 0.064(3) 0.047(2) -0.0008(19) 0.0082(19) 0.002(2)
C20 0.056(3) 0.067(3) 0.069(3) 0.003(2) 0.010(2) 0.004(2)
C21 0.052(3) 0.070(3) 0.092(3) 0.009(2) 0.010(2) -0.001(2)
C22 0.048(3) 0.088(4) 0.088(3) -0.012(3) 0.009(2) 0.002(3)
C23 0.073(3) 0.073(3) 0.092(3) -0.011(3) 0.017(3) 0.008(3)
C24 0.057(3) 0.079(3) 0.070(3) -0.003(2) 0.013(2) 0.000(2)
C25 0.090(4) 0.089(4) 0.146(5) -0.008(3) 0.041(4) -0.009(3)
C26 0.073(3) 0.072(3) 0.124(4) -0.007(3) 0.021(3) 0.002(2)
C27 0.063(4) 0.153(6) 0.184(7) -0.046(5) 0.042(4) -0.031(4)
C28 0.102(6) 0.185(8) 0.151(6) -0.007(5) 0.014(5) 0.010(5)
C29 0.058(3) 0.070(3) 0.054(2) -0.008(2) -0.003(2) 0.005(2)
C30 0.058(3) 0.060(3) 0.051(2) -0.0072(19) 0.003(2) 0.000(2)
C31 0.049(2) 0.055(2) 0.051(2) -0.0053(19) 0.0012(18) 0.0096(18)
C32 0.065(3) 0.047(2) 0.059(2) -0.0136(19) 0.005(2) 0.0052(19)
C33 0.061(3) 0.050(2) 0.061(2) -0.005(2) 0.004(2) 0.0110(19)
C34 0.053(2) 0.048(2) 0.055(2) -0.0052(19) 0.0056(19) 0.0034(18)
C35 0.049(2) 0.047(2) 0.050(2) -0.0047(18) 0.0062(17) 0.0040(18)
C36 0.058(3) 0.049(2) 0.056(2) -0.0040(19) -0.001(2) 0.0054(18)
C37 0.073(3) 0.057(3) 0.058(2) -0.007(2) -0.006(2) 0.006(2)
C38 0.092(4) 0.073(3) 0.064(3) 0.006(3) -0.010(3) -0.001(3)
C39 0.140(6) 0.077(4) 0.101(4) 0.029(3) -0.006(4) 0.006(4)
C40 0.134(6) 0.078(4) 0.115(5) 0.016(4) -0.011(4) 0.042(4)
C41 0.090(4) 0.086(4) 0.115(4) -0.011(4) -0.008(3) 0.038(3)
C42 0.061(3) 0.074(3) 0.085(3) -0.008(3) -0.010(3) 0.017(3)
C43 0.074(4) 0.113(4) 0.122(4) 0.002(4) 0.032(3) 0.010(3)
C44 0.140(5) 0.107(4) 0.084(4) 0.002(3) 0.027(4) -0.019(4)
C45 0.219(10) 0.101(7) 0.310(13) 0.088(8) -0.008(9) 0.037(6)
C46 0.369(19) 0.151(10) 0.296(15) 0.000(10) 0.041(13) -0.006(11)
C47 0.065(3) 0.064(3) 0.062(3) -0.014(2) 0.015(2) 0.000(2)
C48 0.059(3) 0.059(3) 0.051(2) -0.0057(19) 0.004(2) 0.005(2)
C49 0.080(3) 0.068(3) 0.051(2) -0.006(2) 0.013(2) 0.001(2)
C50 0.091(4) 0.082(3) 0.068(3) -0.016(3) 0.027(3) 0.007(3)
C51 0.076(3) 0.074(3) 0.066(3) -0.020(2) 0.010(3) 0.007(3)
C52 0.070(3) 0.073(3) 0.078(3) -0.017(2) 0.007(3) -0.001(2)
C53 0.101(4) 0.106(4) 0.115(4) -0.034(3) 0.040(3) -0.023(3)
C54 0.116(4) 0.087(4) 0.102(4) -0.010(3) 0.047(3) -0.020(3)
C55 0.113(5) 0.121(5) 0.115(4) -0.061(4) 0.026(4) -0.011(4)
C56 0.188(8) 0.120(6) 0.237(9) -0.100(6) 0.094(7) -0.047(5)
C57 0.097(4) 0.091(4) 0.105(4) -0.003(3) 0.029(4) 0.018(3)
C58 0.131(6) 0.119(5) 0.119(5) 0.013(4) 0.043(5) 0.009(4)
C59 0.145(7) 0.128(6) 0.109(5) 0.025(4) 0.014(5) -0.014(5)
C60 0.109(6) 0.110(5) 0.141(7) 0.029(5) -0.012(5) -0.006(4)
C61 0.091(4) 0.084(4) 0.145(6) 0.008(4) 0.006(4) 0.008(3)
C62 0.111(5) 0.076(4) 0.088(4) -0.014(3) 0.012(4) -0.010(3)
C63 0.121(5) 0.091(4) 0.105(5) -0.016(4) 0.028(4) 0.000(3)

loop_
_atom_type_symbol
_atom_type_description
_atom_type_scat_dispersion_real
_atom_type_scat_dispersion_imag
_atom_type_scat_source
C C 0.0033 0.0016 'International Tables Vol C Tables 4.2.6.8 and 6.1.1.4'
H H 0.0000 0.0000 'International Tables Vol C Tables 4.2.6.8 and 6.1.1.4'
N N 0.0061 0.0033 'International Tables Vol C Tables 4.2.6.8 and 6.1.1.4'
O O 0.0106 0.0060 'International Tables Vol C Tables 4.2.6.8 and 6.1.1.4'

loop_
_geom_angle_atom_site_label_1
_geom_angle_atom_site_label_2
_geom_angle_atom_site_label_3
_geom_angle
_geom_angle_site_symmetry_1
_geom_angle_site_symmetry_3
_geom_angle_publ_flag
C55 O1 C56 115.4(5) . . ?
C45 O2 C46 122.5(11) . . ?
C28 O3 C27 124.8(8) . . ?
C17 O4 C18 127.7(13) . . ?
C17 O4A C18A 131.9(14) . . ?
C8 C1 C2 121.6(4) 3_576 . ?
C3 C2 C7 119.8(4) . . ?
C3 C2 C1 122.2(4) . . ?
C7 C2 C1 118.0(4) . . ?
C4 C3 C2 119.1(4) . . ?
C4 C3 C9 118.6(4) . . ?
C2 C3 C9 122.3(4) . . ?
C5 C4 C3 123.1(4) . . ?
C4 C5 C6 119.0(4) . . ?
C4 C5 C19 120.2(4) . . ?
C6 C5 C19 120.8(3) . . ?
C5 C6 C8 123.2(4) . . ?
C5 C6 C7 119.2(3) . . ?
C8 C6 C7 117.6(4) . . ?
C7 C7 C2 120.4(5) 3_576 . ?
C7 C7 C6 119.7(4) 3_576 . ?
C2 C7 C6 119.8(3) . . ?
C1 C8 C6 122.7(4) 3_576 . ?
C14 C9 C10 120.1(4) . . ?
C14 C9 C3 119.3(4) . . ?
C10 C9 C3 120.6(4) . . ?
C11 C10 C9 119.3(4) . . ?
C11 C10 C16 119.3(4) . . ?
C9 C10 C16 121.5(4) . . ?
C12 C11 C10 121.7(5) . . ?
C11 C12 C13 118.8(4) . . ?
C11 C12 C17 120.5(7) . . ?
C13 C12 C17 120.7(7) . . ?
C12 C13 C14 120.9(5) . . ?
C9 C14 C13 119.2(4) . . ?
C9 C14 C15 121.3(4) . . ?
C13 C14 C15 119.5(4) . . ?
O4A C17 O4 118.7(10) . . ?
O4A C17 C12 119.3(11) . . ?
O4 C17 C12 118.5(11) . . ?
C20 C19 C24 120.1(4) . . ?
C20 C19 C5 119.8(4) . . ?
C24 C19 C5 120.1(4) . . ?
C21 C20 C19 118.7(4) . . ?
C21 C20 C26 119.8(4) . . ?
C19 C20 C26 121.5(4) . . ?
C22 C21 C20 122.3(4) . . ?
C21 C22 C23 118.0(4) . . ?
C21 C22 C27 122.7(5) . . ?
C23 C22 C27 119.3(5) . . ?
C24 C23 C22 122.5(4) . . ?
C23 C24 C19 118.5(4) . . ?
C23 C24 C25 121.1(4) . . ?
C19 C24 C25 120.5(4) . . ?
O3 C27 C22 108.1(6) . . ?
C30 C29 C36 122.5(4) . 3_666 ?
C29 C30 C31 119.5(3) . . ?
C29 C30 C48 120.2(3) . . ?
C31 C30 C48 120.2(3) . . ?
C30 C31 C35 118.8(3) . 3_666 ?
C30 C31 C32 122.7(3) . . ?
C35 C31 C32 118.4(3) 3_666 . ?
C33 C32 C31 121.6(3) . . ?
C32 C33 C34 122.0(4) . . ?
C36 C34 C35 118.9(3) . . ?
C36 C34 C33 122.5(3) . . ?
C35 C34 C33 118.7(3) . . ?
C34 C35 C31 120.7(3) . 3_666 ?
C34 C35 C35 119.4(4) . 3_666 ?
C31 C35 C35 119.9(4) 3_666 3_666 ?
C29 C36 C34 119.6(4) 3_666 . ?
C29 C36 C37 120.5(3) 3_666 . ?
C34 C36 C37 119.8(3) . . ?
C38 C37 C42 119.6(4) . . ?
C38 C37 C36 120.0(4) . . ?
C42 C37 C36 120.3(4) . . ?
C37 C38 C39 118.6(6) . . ?
C37 C38 C44 120.3(5) . . ?
C39 C38 C44 121.0(5) . . ?
C40 C39 C38 121.5(6) . . ?
C39 C40 C41 119.2(5) . . ?
C39 C40 C45 125.2(8) . . ?
C41 C40 C45 115.5(8) . . ?
C42 C41 C40 120.9(6) . . ?
C41 C42 C37 119.9(5) . . ?
C41 C42 C43 119.2(5) . . ?
C37 C42 C43 120.9(4) . . ?
O2 C45 C40 107.8(9) . . ?
C52 C47 C48 118.3(4) . . ?
C52 C47 C53 121.1(4) . . ?
C48 C47 C53 120.6(4) . . ?
C49 C48 C47 119.4(4) . . ?
C49 C48 C30 120.1(4) . . ?
C47 C48 C30 120.5(4) . . ?
C50 C49 C48 118.9(4) . . ?
C50 C49 C54 121.1(4) . . ?
C48 C49 C54 120.1(4) . . ?
C51 C50 C49 122.7(4) . . ?
C52 C51 C50 117.6(4) . . ?
C52 C51 C55 122.5(5) . . ?
C50 C51 C55 119.9(5) . . ?
C51 C52 C47 123.1(5) . . ?
O1 C55 C51 113.2(5) . . ?
C58 C57 C62 118.2(6) . . ?
C59 C58 C57 120.6(7) . . ?
C58 C59 C60 120.2(7) . . ?
C61 C60 C59 121.4(7) . . ?
C60 C61 C62 117.0(7) . . ?
C61 C62 C57 122.6(6) . . ?
C61 C62 C63 118.7(7) . . ?
C57 C62 C63 118.6(6) . . ?
N1 C63 C62 179.2(8) . . ?

loop_
_geom_bond_atom_site_label_1
_geom_bond_atom_site_label_2
_geom_bond_distance
_geom_bond_site_symmetry_2
_geom_bond_publ_flag
O1 C55 1.320(7) . ?
O1 C56 1.423(6) . ?
O2 C45 1.278(12) . ?
O2 C46 1.326(12) . ?
O3 C28 1.264(8) . ?
O3 C27 1.332(8) . ?
O4 C17 1.124(12) . ?
O4 C18 1.425(14) . ?
O4A C17 1.101(12) . ?
O4A C18A 1.270(16) . ?
N1 C63 1.114(7) . ?
C1 C8 1.323(5) 3_576 ?
C1 C2 1.434(6) . ?
C2 C3 1.402(6) . ?
C2 C7 1.417(5) . ?
C3 C4 1.387(5) . ?
C3 C9 1.508(5) . ?
C4 C5 1.385(5) . ?
C5 C6 1.412(5) . ?
C5 C19 1.484(5) . ?
C6 C8 1.425(5) . ?
C6 C7 1.432(5) . ?
C7 C7 1.415(7) 3_576 ?
C8 C1 1.323(5) 3_576 ?
C9 C14 1.383(6) . ?
C9 C10 1.391(6) . ?
C10 C11 1.383(6) . ?
C10 C16 1.514(6) . ?
C11 C12 1.370(7) . ?
C12 C13 1.382(7) . ?
C12 C17 1.506(8) . ?
C13 C14 1.399(6) . ?
C14 C15 1.485(6) . ?
C19 C20 1.397(6) . ?
C19 C24 1.410(6) . ?
C20 C21 1.391(6) . ?
C20 C26 1.514(6) . ?
C21 C22 1.365(6) . ?
C22 C23 1.395(6) . ?
C22 C27 1.514(7) . ?
C23 C24 1.370(6) . ?
C24 C25 1.495(6) . ?
C29 C30 1.385(5) . ?
C29 C36 1.385(5) 3_666 ?
C30 C31 1.400(5) . ?
C30 C48 1.503(5) . ?
C31 C35 1.421(5) 3_666 ?
C31 C32 1.426(5) . ?
C32 C33 1.349(5) . ?
C33 C34 1.422(5) . ?
C34 C36 1.396(5) . ?
C34 C35 1.420(5) . ?
C35 C31 1.421(5) 3_666 ?
C35 C35 1.443(7) 3_666 ?
C36 C29 1.385(5) 3_666 ?
C36 C37 1.503(6) . ?
C37 C38 1.394(6) . ?
C37 C42 1.406(6) . ?
C38 C39 1.400(7) . ?
C38 C44 1.519(7) . ?
C39 C40 1.373(8) . ?
C40 C41 1.382(9) . ?
C40 C45 1.558(10) . ?
C41 C42 1.374(7) . ?
C42 C43 1.502(7) . ?
C47 C52 1.386(6) . ?
C47 C48 1.401(6) . ?
C47 C53 1.487(6) . ?
C48 C49 1.401(5) . ?
C49 C50 1.377(6) . ?
C49 C54 1.514(6) . ?
C50 C51 1.372(6) . ?
C51 C52 1.360(6) . ?
C51 C55 1.502(7) . ?
C57 C58 1.349(7) . ?
C57 C62 1.374(7) . ?
C58 C59 1.341(9) . ?
C59 C60 1.369(9) . ?
C60 C61 1.351(9) . ?
C61 C62 1.362(8) . ?
C62 C63 1.518(9) . ?
